data_7706531
loop_
_publ_author_name
'Lancheros, Andr\'es'
'Goswami, Subhadip'
'Mian, Mohammad Rasel'
'Zhang, Xuan'
'Zarate, Ximena'
'Schott, Eduardo'
'Farha, Omar K.'
'Hupp, Joseph T.'

_publ_section_title
;
 Modulation of CO<sub>2</sub> adsorption in novel pillar-layered MOFs
 based on carboxylate-pyrazole flexible linker.
;
_journal_issue 8
_journal_name_full 'Dalton transactions (Cambridge, England : 2003)'
_journal_page_first 2880
_journal_page_last 2890
_journal_paper_doi 10.1039/d0dt03166f
_journal_volume 50
_journal_year 2021
_chemical_formula_moiety 'C30 H28 N5 O4 Zn, 1[C3H7NO], 1[H2O]'
_chemical_formula_sum 'C36 H44 N7 O7 Zn'
_chemical_formula_weight 752.189
_space_group_crystal_system monoclinic
_space_group_IT_number 12
_space_group_name_Hall '-C 2y'
_space_group_name_H-M_alt 'C 1 2/m 1'
_symmetry_Int_Tables_number 12
_atom_sites_solution_primary iterative
_audit_creation_date 2020-10-04
_audit_creation_method
;
Olex2 1.3
(compiled 2020.02.04 svn.rd84adfe8 for OlexSys, GUI svn.r6032)
;
_audit_update_record
;
2020-10-07 deposited with the CCDC.	2021-01-28 downloaded from the CCDC.
;
_cell_angle_alpha 90
_cell_angle_beta 97.598(2)
_cell_angle_gamma 90
_cell_formula_units_Z 8
_cell_length_a 18.3045(4)
_cell_length_b 24.0896(6)
_cell_length_c 14.0301(3)
_cell_measurement_reflns_used 19149
_cell_measurement_temperature 99.98(18)
_cell_measurement_theta_max 33.8340
_cell_measurement_theta_min 2.4960
_cell_volume 6132.2(2)
_computing_cell_refinement 'CrysAlisPro 1.171.41.79a (Rigaku OD, 2020)'
_computing_data_collection 'CrysAlisPro 1.171.41.79a (Rigaku OD, 2020)'
_computing_data_reduction 'CrysAlisPro 1.171.41.79a (Rigaku OD, 2020)'
_computing_molecular_graphics 'Olex2 1.3 (Dolomanov et al., 2009)'
_computing_publication_material 'Olex2 1.3 (Dolomanov et al., 2009)'
_computing_structure_refinement 'olex2.refine 1.3 (Bourhis et al., 2015)'
_computing_structure_solution 'olex2.solve 1.3 (Bourhis et al., 2015)'
_diffrn_ambient_environment N~2~
_diffrn_ambient_temperature 99.98(18)
_diffrn_detector 'Hybrid Pixel Array Detector'
_diffrn_detector_area_resol_mean 10.0000
_diffrn_detector_type HyPix
_diffrn_measured_fraction_theta_full 0.9995
_diffrn_measured_fraction_theta_max 0.8693
_diffrn_measurement_details
;
List of Runs (angles in degrees, time in seconds):

  # Type    Start    End  Width  t~exp~   \w     \q     \k     \f   Frames
#--------------------------------------------------------------------------
  1  \w      2.00  28.00   0.50   32.00    --   13.12-100.00 170.00   52
  2  \w    -43.00 -17.00   0.50   32.00    --  -13.59 100.00 -83.00   52
  3  \w    -60.00  20.00   0.50   32.00    --   13.12 -37.00 -30.00  160
  4  \w    -22.00  45.00   0.50   32.00    --   13.12 -99.00 -60.00  134
  5  \w    -62.00   4.00   0.50   32.00    --   13.12 -19.00-150.00  132
  6  \w    -77.00  -1.00   0.50   32.00    --  -13.59 -57.00 150.00  152
  7  \w    -12.00  21.00   0.50   32.00    --  -13.59 100.00 -83.00   66
;
_diffrn_measurement_device 'four-circle diffractometer'
_diffrn_measurement_device_type 'XtaLAB Synergy, Single source at offset/far, HyPix'
_diffrn_measurement_method '\w scans'
_diffrn_orient_matrix_type 'CrysAlisPro convention (1999,Acta A55,543-557)'
_diffrn_orient_matrix_UB_11 -0.0264560000
_diffrn_orient_matrix_UB_12 -0.0201771000
_diffrn_orient_matrix_UB_13 -0.0181412000
_diffrn_orient_matrix_UB_21 0.0286797000
_diffrn_orient_matrix_UB_22 -0.0193508000
_diffrn_orient_matrix_UB_23 -0.0037728000
_diffrn_orient_matrix_UB_31 -0.0022708000
_diffrn_orient_matrix_UB_32 -0.0092539000
_diffrn_orient_matrix_UB_33 0.0475247000
_diffrn_radiation_monochromator mirror
_diffrn_radiation_probe x-ray
_diffrn_radiation_type 'Mo K\a'
_diffrn_radiation_wavelength 0.71073
_diffrn_reflns_av_R_equivalents 0.0256
_diffrn_reflns_av_unetI/netI 0.0278
_diffrn_reflns_Laue_measured_fraction_full 0.9995
_diffrn_reflns_Laue_measured_fraction_max 0.8693
_diffrn_reflns_limit_h_max 21
_diffrn_reflns_limit_h_min -27
_diffrn_reflns_limit_k_max 36
_diffrn_reflns_limit_k_min -33
_diffrn_reflns_limit_l_max 20
_diffrn_reflns_limit_l_min -21
_diffrn_reflns_number 43086
_diffrn_reflns_point_group_measured_fraction_full 0.9995
_diffrn_reflns_point_group_measured_fraction_max 0.8693
_diffrn_reflns_theta_full 25.2417
_diffrn_reflns_theta_max 33.82
_diffrn_reflns_theta_min 1.92
_diffrn_source 'micro-focus sealed X-ray tube'
_diffrn_source_type 'PhotonJet (Mo) X-ray Source'
_exptl_absorpt_coefficient_mu 0.870
_exptl_absorpt_correction_T_max 1.00000
_exptl_absorpt_correction_T_min 0.74019
_exptl_absorpt_correction_type multi-scan
_exptl_absorpt_process_details
;
CrysAlisPro 1.171.41.79a (Rigaku Oxford Diffraction, 2020)
Empirical absorption correction using spherical harmonics,
implemented in SCALE3 ABSPACK scaling algorithm.
;
_exptl_crystal_colour 'clear whiteish colourless'
_exptl_crystal_colour_lustre clear
_exptl_crystal_colour_modifier whiteish
_exptl_crystal_colour_primary colourless
_exptl_crystal_density_diffrn 1.629
_exptl_crystal_description plate
_exptl_crystal_F_000 3164.085
_exptl_crystal_size_max 0.3
_exptl_crystal_size_mid 0.2
_exptl_crystal_size_min 0.1
_refine_diff_density_max 0.8913
_refine_diff_density_min -0.7634
_refine_diff_density_rms 0.0910
_refine_ls_d_res_high 0.6385
_refine_ls_d_res_low 10.6098
_refine_ls_extinction_expression Fc^*^=kFc[1+0.001xFc^2^\l^3^/sin(2\q)]^-1/4^
_refine_ls_goodness_of_fit_ref 1.0120
_refine_ls_hydrogen_treatment mixed
_refine_ls_matrix_type full
_refine_ls_number_constraints 43
_refine_ls_number_parameters 415
_refine_ls_number_reflns 10944
_refine_ls_number_restraints 0
_refine_ls_restrained_S_all 1.0120
_refine_ls_R_factor_all 0.0619
_refine_ls_R_factor_gt 0.0466
_refine_ls_shift/su_max 0.0009
_refine_ls_shift/su_mean 0.0000
_refine_ls_structure_factor_coef Fsqd
_refine_ls_weighting_details 'w=1/[\s^2^(Fo^2^)+(0.0726P)^2^+6.3847P] where P=(Fo^2^+2Fc^2^)/3'
_refine_ls_weighting_scheme calc
_refine_ls_wR_factor_gt 0.1267
_refine_ls_wR_factor_ref 0.1352
_reflns_Friedel_coverage 0.0
_reflns_limit_h_max 26
_reflns_limit_h_min -27
_reflns_limit_k_max 36
_reflns_limit_k_min 0
_reflns_limit_l_max 21
_reflns_limit_l_min 0
_reflns_number_gt 8331
_reflns_number_total 10944
_reflns_threshold_expression I>=2u(I)
_cod_data_source_file d0dt03166f2.cif
_cod_data_source_block 20201002_ZnH2LBPY
_cod_depositor_comments 'Adding full bibliography for 7706529--7706531.cif.'
_cod_original_formula_sum 'C36 H44 N7 O7 Zn1 '
_cod_database_code 7706531
_reflns_odcompleteness_completeness 99.92
_reflns_odcompleteness_iscentric 1
_reflns_odcompleteness_theta 30.44
_olex2_refinement_description
;
1. Fixed Uiso
 At 1.2 times of:
  All C(H) groups, All C(H,H) groups
 At 1.5 times of:
  All C(H,H,H) groups
2. Others
 Fixed Sof: C33(0.5) C34(0.5) H2(0.5) C31(0.5) C32(0.5)
3.a Secondary CH2 refined with riding coordinates:
 C13(H13a,H13b)
3.b Aromatic/amide H refined with riding coordinates:
 C7(H7), C3(H3), C24(H24), C20(H20), C6(H6), C4(H4), C23(H23), C21(H21),
 C29(H29), C28(H28), C26(H26), C27(H27)
3.c Idealised Me refined as rotating group:
 C12(H12a,H12b,H12c), C16(H16a,H16b,H16c), C18(H18a,H18b,H18c), C9(H9a,H9b,H9c)
;
_smtbx_masks_special_details
;
A solvent mask was calculated and 234 electrons were
found in a volume of 1018\%A^3 in 2 voids per unit cell.
This is consistent with the presence of 
1[C3H7NO], 1[H2O] per Formula Unit 
which account for 400 electrons 
per unit cell.
;
_smtbx_masks_void_probe_radius 1.2
_smtbx_masks_void_truncation_radius 1.2
_olex2_submission_special_instructions 'No special instructions were received'
_oxdiff_exptl_absorpt_empirical_details
;
Empirical correction (ABSPACK) includes:
- Absorption correction using spherical harmonics
- Frame scaling
;
_oxdiff_exptl_absorpt_empirical_full_max 1.179
_oxdiff_exptl_absorpt_empirical_full_min 0.795

loop_
_space_group_symop_id
_space_group_symop_operation_xyz
1 x,y,z
2 -x,y,-z
3 -x,-y,-z
4 x,-y,z
5 x+1/2,y+1/2,z
6 -x+1/2,y+1/2,-z
7 -x+1/2,-y+1/2,-z
8 x+1/2,-y+1/2,z

loop_
_atom_site_label
_atom_site_type_symbol
_atom_site_fract_x
_atom_site_fract_y
_atom_site_fract_z
_atom_site_U_iso_or_equiv
_atom_site_adp_type
_atom_site_occupancy
_atom_site_site_symmetry_order
_atom_site_refinement_flags_posn
_atom_site_refinement_flags_adp
_atom_site_refinement_flags_occupancy
Zn2 Zn 0.310845(14) 0.5 0.629353(17) 0.02448(8) Uani 1.000000 2 S T P
Zn1 Zn 0.306777(14) 0.5 0.836238(17) 0.02542(8) Uani 1.000000 2 S T P
N2 N 0.31463(11) 0.5 0.48496(13) 0.0272(4) Uani 1.000000 2 S T P
O4 O 1.23056(8) 0.55895(6) 0.63525(11) 0.0413(3) Uani 1.000000 1 . . .
O2 O 0.39012(8) 0.55806(7) 0.66993(10) 0.0395(3) Uani 1.000000 1 . . .
N1 N 0.30981(11) 0.5 -0.01852(13) 0.0292(4) Uani 1.000000 2 S T P
O1 O 0.38527(10) 0.55677(8) 0.82732(11) 0.0555(5) Uani 1.000000 1 . . .
N3 N 0.65372(9) 0.72219(7) 0.82708(11) 0.0354(3) Uani 1.000000 1 . . .
N6 N 0.95390(8) 0.71321(7) 0.70277(11) 0.0335(3) Uani 1.000000 1 . . .
N4 N 0.65007(9) 0.76070(7) 0.89816(11) 0.0360(3) Uani 1.000000 1 . . .
N5 N 0.92266(9) 0.73799(8) 0.61890(12) 0.0379(4) Uani 1.000000 1 . . .
O3 O 1.22810(11) 0.55578(10) 0.79267(12) 0.0720(7) Uani 1.000000 1 . . .
C19 C 1.01377(9) 0.67654(8) 0.70038(13) 0.0315(3) Uani 1.000000 1 . . .
C22 C 1.13633(10) 0.60744(8) 0.70218(13) 0.0327(4) Uani 1.000000 1 . . .
C2 C 0.47667(10) 0.61106(8) 0.77167(12) 0.0318(4) Uani 1.000000 1 . . .
C13 C 0.82121(11) 0.80290(10) 0.80341(18) 0.0442(5) Uani 1.000000 1 . . .
H13a H 0.80633(11) 0.83745(10) 0.76785(18) 0.0531(6) Uiso 1.000000 1 R . .
H13b H 0.85047(11) 0.81377(10) 0.86502(18) 0.0531(6) Uiso 1.000000 1 R . .
C10 C 0.75240(10) 0.77377(8) 0.82557(14) 0.0329(4) Uani 1.000000 1 . . .
C5 C 0.59510(10) 0.68399(9) 0.80740(13) 0.0352(4) Uani 1.000000 1 . . .
C36 C 0.31478(13) 0.5 0.18051(15) 0.0283(5) Uani 1.000000 2 S T P
C7 C 0.50825(10) 0.63396(9) 0.69593(13) 0.0358(4) Uani 1.000000 1 . . .
H7 H 0.48972(10) 0.62422(9) 0.63165(13) 0.0430(5) Uiso 1.000000 1 R . .
C25 C 1.20372(10) 0.57143(9) 0.70976(14) 0.0367(4) Uani 1.000000 1 . . .
C14 C 0.87047(10) 0.77018(9) 0.74580(15) 0.0378(4) Uani 1.000000 1 . . .
C3 C 0.50487(12) 0.62568(10) 0.86549(14) 0.0429(5) Uani 1.000000 1 . . .
H3 H 0.48310(12) 0.61064(10) 0.91765(14) 0.0515(6) Uiso 1.000000 1 R . .
C11 C 0.70915(10) 0.79184(8) 0.89637(13) 0.0324(4) Uani 1.000000 1 . . .
C1 C 0.41227(10) 0.57253(8) 0.75436(13) 0.0320(3) Uani 1.000000 1 . . .
C30 C 0.31626(13) 0.5 0.28642(15) 0.0283(5) Uani 1.000000 2 S T P
C15 C 0.87200(11) 0.77213(9) 0.64591(16) 0.0397(4) Uani 1.000000 1 . . .
C8 C 0.71599(10) 0.72839(9) 0.78325(14) 0.0366(4) Uani 1.000000 1 . . .
C17 C 0.92353(10) 0.73301(9) 0.78084(14) 0.0353(4) Uani 1.000000 1 . . .
C24 C 1.02589(11) 0.63391(10) 0.76714(14) 0.0415(5) Uani 1.000000 1 . . .
H24 H 0.99164(11) 0.62749(10) 0.81124(14) 0.0498(5) Uiso 1.000000 1 R . .
C20 C 1.06093(11) 0.68245(9) 0.63038(15) 0.0406(4) Uani 1.000000 1 . . .
H20 H 1.05190(11) 0.71048(9) 0.58265(15) 0.0488(5) Uiso 1.000000 1 R . .
C6 C 0.56645(10) 0.67084(9) 0.71328(13) 0.0372(4) Uani 1.000000 1 . . .
H6 H 0.58680(10) 0.68715(9) 0.66104(13) 0.0446(5) Uiso 1.000000 1 R . .
C4 C 0.56362(13) 0.66147(10) 0.88402(14) 0.0438(5) Uani 1.000000 1 . . .
H4 H 0.58256(13) 0.67075(10) 0.94837(14) 0.0526(6) Uiso 1.000000 1 R . .
C23 C 1.08760(12) 0.60088(10) 0.76949(14) 0.0433(5) Uani 1.000000 1 . . .
H23 H 1.09699(12) 0.57322(10) 0.81782(14) 0.0520(6) Uiso 1.000000 1 R . .
C21 C 1.12099(11) 0.64723(9) 0.63086(16) 0.0413(4) Uani 1.000000 1 . . .
H21 H 1.15192(11) 0.65040(9) 0.58183(16) 0.0495(5) Uiso 1.000000 1 R . .
C12 C 0.72436(12) 0.83923(9) 0.96460(15) 0.0407(4) Uani 1.000000 1 . . .
H12a H 0.6841(5) 0.8426(4) 1.0039(8) 0.0610(6) Uiso 1.000000 1 GR . .
H12b H 0.7708(5) 0.8326(3) 1.0065(8) 0.0610(6) Uiso 1.000000 1 GR . .
H12c H 0.7282(9) 0.87362(14) 0.92828(15) 0.0610(6) Uiso 1.000000 1 GR . .
C16 C 0.82621(13) 0.80701(11) 0.57222(19) 0.0536(6) Uani 1.000000 1 . . .
H16a H 0.8481(6) 0.8067(7) 0.5122(5) 0.0804(9) Uiso 1.000000 1 GR . .
H16b H 0.7761(3) 0.7919(5) 0.5605(11) 0.0804(9) Uiso 1.000000 1 GR . .
H16c H 0.8244(9) 0.8452(2) 0.5958(6) 0.0804(9) Uiso 1.000000 1 GR . .
C18 C 0.94784(12) 0.71708(10) 0.88348(15) 0.0445(5) Uani 1.000000 1 . . .
H18a H 0.9277(8) 0.6805(4) 0.8962(4) 0.0667(7) Uiso 1.000000 1 GR . .
H18b H 1.00179(13) 0.7157(8) 0.8951(4) 0.0667(7) Uiso 1.000000 1 GR . .
H18c H 0.9299(9) 0.7446(4) 0.92623(15) 0.0667(7) Uiso 1.000000 1 GR . .
C9 C 0.73670(14) 0.68709(12) 0.7115(2) 0.0601(7) Uani 1.000000 1 . . .
H9a H 0.7114(9) 0.6519(3) 0.7194(10) 0.0901(11) Uiso 1.000000 1 GR . .
H9b H 0.7221(11) 0.7013(4) 0.6463(2) 0.0901(11) Uiso 1.000000 1 GR . .
H9c H 0.7901(2) 0.6811(7) 0.7219(10) 0.0901(11) Uiso 1.000000 1 GR . .
C29 C 0.3717(2) 0.5 0.0380(2) 0.0864(18) Uani 1.000000 2 S T P
H29 H 0.4161(2) 0.5 0.0097(2) 0.104(2) Uiso 1.000000 2 RS T P
C28 C 0.37694(19) 0.5 0.1377(2) 0.0862(18) Uani 1.000000 2 S T P
H28 H 0.42391(19) 0.5 0.1757(2) 0.103(2) Uiso 1.000000 2 RS T P
C26 C 0.2496(2) 0.5 0.0211(2) 0.0885(18) Uani 1.000000 2 S T P
H26 H 0.2038(2) 0.5 -0.0195(2) 0.106(2) Uiso 1.000000 2 RS T P
C27 C 0.2492(2) 0.5 0.1200(2) 0.092(2) Uani 1.000000 2 S T P
H27 H 0.2037(2) 0.5 0.1458(2) 0.110(2) Uiso 1.000000 2 RS T P
C32 C 0.2626(2) 0.47046(19) 0.4265(2) 0.0372(8) Uani 0.500000 1 . . .
C31 C 0.2606(2) 0.4701(2) 0.3279(2) 0.0396(9) Uani 0.500000 1 . . .
C34 C 0.3719(2) 0.5208(2) 0.3473(2) 0.0500(13) Uani 0.500000 1 . . .
C33 C 0.3680(2) 0.5205(2) 0.4450(3) 0.0508(13) Uani 0.500000 1 . . .
H33 H 0.4033(16) 0.5426(13) 0.482(2) 0.068(9) Uiso 1.000000 1 . . .
H31 H 0.2183(17) 0.4492(13) 0.279(2) 0.069(9) Uiso 1.000000 1 . . .
H32 H 0.2223(16) 0.4450(12) 0.455(2) 0.064(8) Uiso 1.000000 1 . . .
H34 H 0.4161(15) 0.5401(11) 0.301(2) 0.061(8) Uiso 1.000000 1 . . .

loop_
_atom_site_aniso_label
_atom_site_aniso_U_11
_atom_site_aniso_U_22
_atom_site_aniso_U_33
_atom_site_aniso_U_12
_atom_site_aniso_U_13
_atom_site_aniso_U_23
Zn2 0.02219(13) 0.04102(16) 0.01076(11) -0.000000 0.00414(8) 0.000000
Zn1 0.02331(13) 0.04232(16) 0.01127(11) -0.000000 0.00465(9) 0.000000
N2 0.0248(9) 0.0436(11) 0.0138(8) -0.000000 0.0043(6) 0.000000
O4 0.0329(7) 0.0484(8) 0.0454(8) 0.0087(6) 0.0155(6) -0.0022(6)
O2 0.0325(7) 0.0554(9) 0.0295(6) -0.0113(6) -0.0006(5) 0.0040(6)
N1 0.0274(9) 0.0471(12) 0.0139(8) -0.000000 0.0056(7) 0.000000
O1 0.0702(11) 0.0654(11) 0.0352(8) -0.0336(9) 0.0231(8) -0.0068(7)
N3 0.0308(7) 0.0478(9) 0.0277(7) -0.0043(7) 0.0049(6) -0.0029(6)
N6 0.0264(7) 0.0454(9) 0.0293(7) 0.0060(6) 0.0058(5) -0.0045(6)
N4 0.0370(8) 0.0454(9) 0.0264(7) -0.0042(7) 0.0069(6) -0.0003(6)
N5 0.0329(8) 0.0466(9) 0.0329(8) 0.0077(7) -0.0001(6) -0.0054(7)
O3 0.0683(12) 0.1058(15) 0.0356(8) 0.0568(11) -0.0163(8) -0.0262(9)
C19 0.0240(7) 0.0428(10) 0.0282(8) 0.0028(7) 0.0049(6) -0.0037(7)
C22 0.0250(8) 0.0421(10) 0.0307(8) 0.0042(7) 0.0030(6) -0.0072(7)
C2 0.0303(8) 0.0423(10) 0.0233(7) -0.0043(7) 0.0046(6) 0.0011(7)
C13 0.0293(9) 0.0457(11) 0.0602(13) -0.0014(8) 0.0154(9) -0.0156(10)
C10 0.0259(8) 0.0378(9) 0.0354(9) 0.0019(7) 0.0048(6) -0.0032(7)
C5 0.0299(8) 0.0486(11) 0.0270(8) -0.0057(8) 0.0032(6) 0.0009(7)
C36 0.0302(11) 0.0424(13) 0.0133(9) -0.000000 0.0063(8) 0.000000
C7 0.0319(8) 0.0538(11) 0.0220(7) -0.0074(8) 0.0045(6) 0.0009(7)
C25 0.0263(8) 0.0454(10) 0.0371(9) 0.0040(7) -0.0002(7) -0.0133(8)
C14 0.0253(8) 0.0436(10) 0.0456(11) -0.0011(7) 0.0082(7) -0.0111(8)
C3 0.0510(12) 0.0563(12) 0.0222(8) -0.0167(10) 0.0073(7) 0.0021(8)
C11 0.0326(8) 0.0373(9) 0.0277(8) 0.0008(7) 0.0048(6) 0.0026(7)
C1 0.0292(8) 0.0389(9) 0.0285(8) -0.0031(7) 0.0059(6) 0.0020(7)
C30 0.0271(10) 0.0459(13) 0.0126(8) -0.000000 0.0050(8) 0.000000
C15 0.0280(8) 0.0436(11) 0.0461(11) 0.0043(8) -0.0004(8) -0.0060(8)
C8 0.0270(8) 0.0467(11) 0.0368(9) -0.0011(8) 0.0064(7) -0.0066(8)
C17 0.0265(8) 0.0463(10) 0.0347(9) -0.0015(7) 0.0106(7) -0.0080(8)
C24 0.0394(10) 0.0578(13) 0.0305(9) 0.0107(9) 0.0168(8) 0.0046(8)
C20 0.0397(10) 0.0458(11) 0.0397(10) 0.0073(8) 0.0172(8) 0.0051(8)
C6 0.0318(9) 0.0568(12) 0.0237(8) -0.0092(8) 0.0063(6) 0.0017(8)
C4 0.0519(12) 0.0575(13) 0.0214(8) -0.0166(10) 0.0018(8) -0.0003(8)
C23 0.0457(11) 0.0580(13) 0.0276(9) 0.0178(10) 0.0097(8) 0.0055(8)
C21 0.0368(10) 0.0442(11) 0.0471(11) 0.0036(8) 0.0218(9) 0.0013(9)
C12 0.0476(11) 0.0428(11) 0.0340(9) -0.0051(9) 0.0141(8) -0.0027(8)
C16 0.0427(12) 0.0562(14) 0.0579(14) 0.0146(10) -0.0074(10) -0.0056(11)
C18 0.0427(11) 0.0597(13) 0.0335(10) 0.0041(10) 0.0138(8) -0.0052(9)
C9 0.0424(12) 0.0675(16) 0.0738(17) -0.0125(11) 0.0204(12) -0.0340(14)
C29 0.0346(16) 0.208(6) 0.0172(13) -0.000000 0.0068(11) 0.000000
C28 0.0330(16) 0.209(6) 0.0161(12) -0.000000 0.0017(11) 0.000000
C26 0.0392(17) 0.211(6) 0.0160(12) -0.000000 0.0071(12) 0.000000
C27 0.0388(17) 0.218(6) 0.0194(13) -0.000000 0.0107(12) 0.000000
C32 0.0356(18) 0.062(2) 0.0149(13) -0.0152(17) 0.0073(12) 0.0034(14)
C31 0.0356(18) 0.070(3) 0.0143(13) -0.0222(18) 0.0055(12) -0.0019(15)
C34 0.049(2) 0.088(4) 0.0153(13) -0.038(2) 0.0132(14) -0.0079(15)
C33 0.048(2) 0.087(4) 0.0177(14) -0.039(2) 0.0078(14) -0.0114(16)

loop_
_atom_type_symbol
_atom_type_scat_dispersion_real
_atom_type_scat_dispersion_imag
_atom_type_scat_Cromer_Mann_a1
_atom_type_scat_Cromer_Mann_a2
_atom_type_scat_Cromer_Mann_a3
_atom_type_scat_Cromer_Mann_a4
_atom_type_scat_Cromer_Mann_b1
_atom_type_scat_Cromer_Mann_b2
_atom_type_scat_Cromer_Mann_b3
_atom_type_scat_Cromer_Mann_b4
_atom_type_scat_Cromer_Mann_c
_atom_type_scat_source
_atom_type_scat_dispersion_source
H 0.00000 0.00000 0.49300 0.32291 0.14019 0.04081 10.51090 26.12570 3.14236 57.79970 0.0030380000826 'International Tables Volume C Table 6.1.1.4 (pp. 500-502)' 'Henke, Gullikson and Davis, At. Data and Nucl. Data Tables, 1993, 54, 2'
C 0.00347 0.00161 2.31000 1.02000 1.58860 0.86500 20.84390 10.20750 0.56870 51.65120 0.215599998832 'International Tables Volume C Table 6.1.1.4 (pp. 500-502)' 'Henke, Gullikson and Davis, At. Data and Nucl. Data Tables, 1993, 54, 2'
Zn 0.31207 1.46666 14.07430 7.03180 5.16520 2.41000 3.26550 0.23330 10.31630 58.70970 1.30410003662 'International Tables Volume C Table 6.1.1.4 (pp. 500-502)' 'Henke, Gullikson and Davis, At. Data and Nucl. Data Tables, 1993, 54, 2'
O 0.01158 0.00611 3.04850 2.28680 1.54630 0.86700 13.27710 5.70110 0.32390 32.90890 0.250800013542 'International Tables Volume C Table 6.1.1.4 (pp. 500-502)' 'Henke, Gullikson and Davis, At. Data and Nucl. Data Tables, 1993, 54, 2'
N 0.00653 0.00323 12.21260 3.13220 2.01250 1.16630 0.00570 9.89330 28.99750 0.58260 -11.5290002823 'International Tables Volume C Table 6.1.1.4 (pp. 500-502)' 'Henke, Gullikson and Davis, At. Data and Nucl. Data Tables, 1993, 54, 2'

loop_
_geom_angle_atom_site_label_1
_geom_angle_atom_site_label_2
_geom_angle_atom_site_label_3
_geom_angle
_geom_angle_site_symmetry_1
_geom_angle_site_symmetry_3
_geom_angle_publ_flag
N2 Zn2 Zn1 179.52(6) . . ?
O4 Zn2 Zn1 81.20(4) 4_465 . ?
O4 Zn2 Zn1 81.20(4) 1_455 . ?
O4 Zn2 N2 99.14(6) 1_455 . ?
O4 Zn2 N2 99.14(6) 4_465 . ?
O4 Zn2 O4 87.52(9) 4_465 1_455 ?
O2 Zn2 Zn1 80.39(4) 4_565 . ?
O2 Zn2 Zn1 80.39(4) . . ?
O2 Zn2 N2 99.26(6) . . ?
O2 Zn2 N2 99.26(6) 4_565 . ?
O2 Zn2 O4 90.06(6) . 1_455 ?
O2 Zn2 O4 90.06(6) 4_565 4_465 ?
O2 Zn2 O4 161.59(6) . 4_465 ?
O2 Zn2 O4 161.59(6) 4_565 1_455 ?
O2 Zn2 O2 86.49(9) 4_565 . ?
N1 Zn1 Zn2 177.00(6) 1_556 . ?
O1 Zn1 Zn2 79.89(5) 4_565 . ?
O1 Zn1 Zn2 79.89(5) . . ?
O1 Zn1 N1 97.95(6) 4_565 1_556 ?
O1 Zn1 N1 97.95(6) . 1_556 ?
O1 Zn1 O1 86.31(12) 4_565 . ?
O3 Zn1 Zn2 78.94(5) 1_455 . ?
O3 Zn1 Zn2 78.94(5) 4_465 . ?
O3 Zn1 N1 103.24(6) 1_455 1_556 ?
O3 Zn1 N1 103.24(6) 4_465 1_556 ?
O3 Zn1 O1 90.90(10) 1_455 . ?
O3 Zn1 O1 90.90(10) 4_465 4_565 ?
O3 Zn1 O1 158.81(7) 1_455 4_565 ?
O3 Zn1 O1 158.81(7) 4_465 . ?
O3 Zn1 O3 84.16(14) 4_465 1_455 ?
C32 N2 Zn2 118.86(17) . . ?
C32 N2 Zn2 118.86(17) 4_565 . ?
C32 N2 C32 62.5(4) . 4_565 ?
C33 N2 Zn2 124.1(2) . . ?
C33 N2 Zn2 124.1(2) 4_565 . ?
C33 N2 C32 92.7(3) . 4_565 ?
C33 N2 C32 116.5(3) 4_565 4_565 ?
C33 N2 C32 92.7(3) 4_565 . ?
C33 N2 C32 116.5(3) . . ?
C33 N2 C33 45.1(5) 4_565 . ?
C25 O4 Zn2 124.26(14) . 1_655 ?
C1 O2 Zn2 125.79(12) . . ?
C29 N1 Zn1 121.34(19) . 1_554 ?
C26 N1 Zn1 121.17(19) . 1_554 ?
C26 N1 C29 117.5(2) . . ?
C1 O1 Zn1 128.51(14) . . ?
C5 N3 N4 118.32(15) . . ?
C8 N3 N4 112.06(16) . . ?
C8 N3 C5 129.60(17) . . ?
C19 N6 N5 119.20(15) . . ?
C17 N6 N5 111.37(16) . . ?
C17 N6 C19 129.19(17) . . ?
C11 N4 N3 104.60(15) . . ?
C15 N5 N6 104.54(16) . . ?
C25 O3 Zn1 129.83(14) . 1_655 ?
C24 C19 N6 120.16(16) . . ?
C20 C19 N6 120.43(18) . . ?
C20 C19 C24 119.40(17) . . ?
C23 C22 C25 118.77(18) . . ?
C21 C22 C25 122.46(17) . . ?
C21 C22 C23 118.78(17) . . ?
C3 C2 C7 118.84(17) . . ?
C1 C2 C7 121.42(16) . . ?
C1 C2 C3 119.72(16) . . ?
H13b C13 H13a 107.4 . . ?
C10 C13 H13a 108.24(12) . . ?
C10 C13 H13b 108.24(12) . . ?
C14 C13 H13a 108.24(13) . . ?
C14 C13 H13b 108.24(12) . . ?
C14 C13 C10 116.18(17) . . ?
C11 C10 C13 124.05(17) . . ?
C8 C10 C13 130.63(18) . . ?
C8 C10 C11 105.26(16) . . ?
C6 C5 N3 121.00(16) . . ?
C4 C5 N3 118.89(17) . . ?
C4 C5 C6 120.04(18) . . ?
C28 C36 C30 122.6(2) . . ?
C27 C36 C30 121.1(2) . . ?
C27 C36 C28 116.3(2) . . ?
H7 C7 C2 119.70(11) . . ?
C6 C7 C2 120.59(17) . . ?
C6 C7 H7 119.70(10) . . ?
O3 C25 O4 125.15(18) . . ?
C22 C25 O4 119.37(18) . . ?
C22 C25 O3 115.47(17) . . ?
C15 C14 C13 127.4(2) . . ?
C17 C14 C13 126.6(2) . . ?
C17 C14 C15 105.92(17) . . ?
H3 C3 C2 119.36(11) . . ?
C4 C3 C2 121.28(18) . . ?
C4 C3 H3 119.36(11) . . ?
C10 C11 N4 111.96(17) . . ?
C12 C11 N4 120.44(17) . . ?
C12 C11 C10 127.60(17) . . ?
O1 C1 O2 125.19(18) . . ?
C2 C1 O2 118.49(15) . . ?
C2 C1 O1 116.31(17) . . ?
C31 C30 C36 119.2(2) . . ?
C31 C30 C36 119.2(2) 4_565 . ?
C31 C30 C31 60.4(4) . 4_565 ?
C34 C30 C36 123.5(2) 4_565 . ?
C34 C30 C36 123.5(2) . . ?
C34 C30 C31 116.9(2) . . ?
C34 C30 C31 94.3(3) . 4_565 ?
C34 C30 C31 116.9(2) 4_565 4_565 ?
C34 C30 C31 94.3(3) 4_565 . ?
C34 C30 C34 44.0(5) 4_565 . ?
C14 C15 N5 111.67(18) . . ?
C16 C15 N5 119.8(2) . . ?
C16 C15 C14 128.54(19) . . ?
C10 C8 N3 106.08(17) . . ?
C9 C8 N3 121.81(19) . . ?
C9 C8 C10 131.84(19) . . ?
C14 C17 N6 106.48(17) . . ?
C18 C17 N6 125.11(18) . . ?
C18 C17 C14 128.38(17) . . ?
H24 C24 C19 119.98(10) . . ?
C23 C24 C19 120.04(17) . . ?
C23 C24 H24 119.98(12) . . ?
H20 C20 C19 120.11(12) . . ?
C21 C20 C19 119.78(19) . . ?
C21 C20 H20 120.11(12) . . ?
C7 C6 C5 119.86(17) . . ?
H6 C6 C5 120.07(11) . . ?
H6 C6 C7 120.07(10) . . ?
C3 C4 C5 119.35(18) . . ?
H4 C4 C5 120.32(11) . . ?
H4 C4 C3 120.32(11) . . ?
C24 C23 C22 121.01(19) . . ?
H23 C23 C22 119.50(12) . . ?
H23 C23 C24 119.50(12) . . ?
C20 C21 C22 120.69(17) . . ?
H21 C21 C22 119.65(10) . . ?
H21 C21 C20 119.65(12) . . ?
H12a C12 C11 109.5 . . ?
H12b C12 C11 109.5 . . ?
H12b C12 H12a 109.5 . . ?
H12c C12 C11 109.5 . . ?
H12c C12 H12a 109.5 . . ?
H12c C12 H12b 109.5 . . ?
H16a C16 C15 109.5 . . ?
H16b C16 C15 109.5 . . ?
H16b C16 H16a 109.5 . . ?
H16c C16 C15 109.5 . . ?
H16c C16 H16a 109.5 . . ?
H16c C16 H16b 109.5 . . ?
H18a C18 C17 109.5 . . ?
H18b C18 C17 109.5 . . ?
H18b C18 H18a 109.5 . . ?
H18c C18 C17 109.5 . . ?
H18c C18 H18a 109.5 . . ?
H18c C18 H18b 109.5 . . ?
H9a C9 C8 109.5 . . ?
H9b C9 C8 109.5 . . ?
H9b C9 H9a 109.5 . . ?
H9c C9 C8 109.5 . . ?
H9c C9 H9a 109.5 . . ?
H9c C9 H9b 109.5 . . ?
H29 C29 N1 118.15(16) . . ?
C28 C29 N1 123.7(3) . . ?
C28 C29 H29 118.2(2) . . ?
C29 C28 C36 119.8(3) . . ?
H28 C28 C36 120.12(16) . . ?
H28 C28 C29 120.1(2) . . ?
H26 C26 N1 118.46(17) . . ?
C27 C26 N1 123.1(3) . . ?
C27 C26 H26 118.5(2) . . ?
C26 C27 C36 119.7(3) . . ?
H27 C27 C36 120.14(16) . . ?
H27 C27 C26 120.1(2) . . ?
C32 C32 N2 58.7(2) 4_565 4_565 ?
C31 C32 N2 89.4(2) 4_565 4_565 ?
C31 C32 N2 121.9(3) . 4_565 ?
C33 C32 N2 41.90(18) 4_565 4_565 ?
C33 C32 C31 86.5(2) 4_565 4_565 ?
C33 C32 C31 91.7(3) 4_565 . ?
H32 C32 N2 122.2(16) . 4_565 ?
H32 C32 C31 115.9(16) . . ?
H32 C32 C31 135.9(16) . 4_565 ?
H32 C32 C33 137.7(16) . 4_565 ?
C32 C31 C30 118.6(3) . 4_565 ?
C32 C31 C30 88.4(2) 4_565 4_565 ?
C31 C31 C30 59.8(2) 4_565 4_565 ?
C31 C31 C32 89.6(3) 4_565 . ?
C31 C31 C32 43.90(16) 4_565 4_565 ?
C34 C31 C30 41.00(17) 4_565 4_565 ?
C34 C31 C32 84.4(2) 4_565 4_565 ?
C34 C31 C32 88.4(3) 4_565 . ?
H31 C31 C30 117.7(16) . 4_565 ?
H31 C31 C32 123.8(16) . . ?
H31 C31 C32 135.9(17) . 4_565 ?
H31 C31 C34 138.9(16) . 4_565 ?
C31 C34 C30 44.7(2) 4_565 . ?
C34 C34 C30 68.0(2) 4_565 . ?
C34 C34 C31 96.2(2) 4_565 4_565 ?
C33 C34 C30 100.7(3) 4_565 . ?
C33 C34 C30 119.7(3) . . ?
C33 C34 C31 91.3(2) 4_565 4_565 ?
C33 C34 C31 87.1(3) . 4_565 ?
H34 C34 C30 108.4(14) . . ?
H34 C34 C31 128.7(14) . 4_565 ?
H34 C34 C33 131.7(14) . . ?
H34 C34 C33 140.0(14) . 4_565 ?
C32 C33 N2 45.4(2) 4_565 . ?
C34 C33 N2 104.0(3) 4_565 . ?
C34 C33 N2 125.2(3) . . ?
C34 C33 C32 96.1(3) 4_565 4_565 ?
C34 C33 C32 92.8(3) . 4_565 ?
C33 C33 N2 67.4(2) 4_565 . ?
C33 C33 C32 96.5(2) 4_565 4_565 ?
C33 C33 C34 90.3(3) 4_565 . ?
C33 C33 C34 54.3(2) 4_565 4_565 ?
H33 C33 N2 118.9(19) . . ?
H33 C33 C32 127.9(19) . 4_565 ?
H33 C33 C34 132.6(19) . 4_565 ?
H33 C33 C34 115.0(19) . . ?

loop_
_geom_bond_atom_site_label_1
_geom_bond_atom_site_label_2
_geom_bond_distance
_geom_bond_site_symmetry_2
_geom_bond_publ_flag
Zn2 Zn1 2.9134(3) . ?
Zn2 N2 2.0362(18) . ?
Zn2 O4 2.0532(14) 4_465 ?
Zn2 O4 2.0532(14) 1_455 ?
Zn2 O2 2.0415(14) . ?
Zn2 O2 2.0415(14) 4_565 ?
Zn1 N1 2.0311(19) 1_556 ?
Zn1 O1 1.9994(15) 4_565 ?
Zn1 O1 1.9994(15) . ?
Zn1 O3 2.0050(16) 4_465 ?
Zn1 O3 2.0050(16) 1_455 ?
N2 C32 1.371(4) 4_565 ?
N2 C32 1.371(4) . ?
N2 C33 1.287(4) 4_565 ?
N2 C33 1.287(4) . ?
O4 C25 1.249(2) . ?
O2 C1 1.250(2) . ?
N1 C29 1.294(4) . ?
N1 C26 1.297(4) . ?
O1 C1 1.253(2) . ?
N3 N4 1.370(2) . ?
N3 C5 1.413(2) . ?
N3 C8 1.373(2) . ?
N6 N5 1.375(2) . ?
N6 C19 1.411(2) . ?
N6 C17 1.377(2) . ?
N4 C11 1.319(2) . ?
N5 C15 1.332(3) . ?
O3 C25 1.248(3) . ?
C19 C24 1.388(3) . ?
C19 C20 1.398(2) . ?
C22 C25 1.500(3) . ?
C22 C23 1.391(3) . ?
C22 C21 1.387(3) . ?
C2 C7 1.389(2) . ?
C2 C3 1.394(3) . ?
C2 C1 1.495(3) . ?
C13 H13a 0.9900 . ?
C13 H13b 0.9900 . ?
C13 C10 1.510(3) . ?
C13 C14 1.510(3) . ?
C10 C11 1.418(2) . ?
C10 C8 1.374(3) . ?
C5 C6 1.391(3) . ?
C5 C4 1.395(3) . ?
C36 C30 1.483(3) . ?
C36 C28 1.355(4) . ?
C36 C27 1.376(4) . ?
C7 H7 0.9500 . ?
C7 C6 1.384(3) . ?
C14 C15 1.406(3) . ?
C14 C17 1.364(3) . ?
C3 H3 0.9500 . ?
C3 C4 1.376(3) . ?
C11 C12 1.492(3) . ?
C30 C31 1.434(4) . ?
C30 C31 1.434(4) 4_565 ?
C30 C34 1.337(4) . ?
C30 C34 1.337(4) 4_565 ?
C15 C16 1.499(3) . ?
C8 C9 1.499(3) . ?
C17 C18 1.500(3) . ?
C24 H24 0.9500 . ?
C24 C23 1.378(3) . ?
C20 H20 0.9500 . ?
C20 C21 1.388(3) . ?
C6 H6 0.9500 . ?
C4 H4 0.9500 . ?
C23 H23 0.9500 . ?
C21 H21 0.9500 . ?
C12 H12a 0.9800 . ?
C12 H12b 0.9800 . ?
C12 H12c 0.9800 . ?
C16 H16a 0.9800 . ?
C16 H16b 0.9800 . ?
C16 H16c 0.9800 . ?
C18 H18a 0.9800 . ?
C18 H18b 0.9800 . ?
C18 H18c 0.9800 . ?
C9 H9a 0.9800 . ?
C9 H9b 0.9800 . ?
C9 H9c 0.9800 . ?
C29 H29 0.9500 . ?
C29 C28 1.389(4) . ?
C28 H28 0.9500 . ?
C26 H26 0.9500 . ?
C26 C27 1.389(4) . ?
C27 H27 0.9500 . ?
C32 C32 1.423(9) 4_565 ?
C32 C31 1.988(6) 4_565 ?
C32 C31 1.378(5) . ?
C32 C33 1.925(6) 4_565 ?
C32 H32 1.07(3) . ?
C31 C31 1.442(9) 4_565 ?
C31 C34 2.032(6) 4_565 ?
C31 H31 1.08(3) . ?
C34 C34 1.002(10) 4_565 ?
C34 C33 1.382(5) . ?
C34 C33 1.703(6) 4_565 ?
C34 H34 1.19(3) . ?
C33 C33 0.987(10) 4_565 ?
C33 H33 0.94(3) . ?

loop_
_geom_torsion_atom_site_label_1
_geom_torsion_atom_site_label_2
_geom_torsion_atom_site_label_3
_geom_torsion_atom_site_label_4
_geom_torsion
_geom_torsion_site_symmetry_1
_geom_torsion_site_symmetry_2
_geom_torsion_site_symmetry_3
_geom_torsion_site_symmetry_4
_geom_torsion_publ_flag
Zn2 N2 C32 C32 -109.54(18) . . 4_565 . ?
Zn2 N2 C32 C32 109.54(18) . . . 4_565 ?
Zn2 N2 C32 C31 -142.7(2) . . 4_565 . ?
Zn2 N2 C32 C31 -178.0(3) . . 4_565 4_565 ?
Zn2 N2 C32 C31 142.7(2) . . . 4_565 ?
Zn2 N2 C32 C31 178.0(3) . . . . ?
Zn2 N2 C32 C33 -131.9(5) . . . 4_565 ?
Zn2 N2 C32 C33 131.9(5) . . 4_565 . ?
Zn2 N2 C33 C32 -128.0(5) . . . 4_565 ?
Zn2 N2 C33 C32 128.0(5) . . 4_565 . ?
Zn2 N2 C33 C34 -147.3(3) . . 4_565 . ?
Zn2 N2 C33 C34 179.7(4) . . . . ?
Zn2 N2 C33 C34 147.3(3) . . . 4_565 ?
Zn2 N2 C33 C34 -179.7(4) . . 4_565 4_565 ?
Zn2 N2 C33 C33 -106.4(3) . . 4_565 . ?
Zn2 N2 C33 C33 106.4(3) . . . 4_565 ?
Zn2 O4 C25 O3 10.2(2) 1_655 . . . ?
Zn2 O4 C25 O3 10.2(2) 4_665 . . . ?
Zn2 O4 C25 C22 -169.06(14) 4_665 . . . ?
Zn2 O4 C25 C22 -169.06(14) 1_655 . . . ?
Zn2 O2 C1 O1 -5.9(2) . . . . ?
Zn2 O2 C1 O1 -5.9(2) 4_565 . . . ?
Zn2 O2 C1 C2 173.23(15) 4_565 . . . ?
Zn2 O2 C1 C2 173.23(15) . . . . ?
Zn1 N1 C29 C28 180.0 1_554 . . . ?
Zn1 N1 C26 C27 180.0 1_554 . . . ?
Zn1 O1 C1 O2 6.0(2) . . . . ?
Zn1 O1 C1 O2 6.0(2) 4_565 . . . ?
Zn1 O1 C1 C2 -173.10(18) 4_565 . . . ?
Zn1 O1 C1 C2 -173.10(18) . . . . ?
Zn1 O3 C25 O4 -8.5(3) 4_665 . . . ?
Zn1 O3 C25 O4 -8.5(3) 1_655 . . . ?
Zn1 O3 C25 C22 170.8(2) 1_655 . . . ?
Zn1 O3 C25 C22 170.8(2) 4_665 . . . ?
N2 C32 C32 C31 127.8(2) . . 4_565 4_565 ?
N2 C32 C32 C31 -127.8(2) . 4_565 . . ?
N2 C32 C32 C31 -127.8(2) . 4_565 . 4_565 ?
N2 C32 C32 C31 127.8(2) . . 4_565 . ?
N2 C32 C32 C33 -36.2(3) . 4_565 . 4_565 ?
N2 C32 C32 C33 36.2(3) . . 4_565 . ?
N2 C32 C31 C30 -2.1(5) . 4_565 4_565 . ?
N2 C32 C31 C30 2.1(5) . . . 4_565 ?
N2 C32 C31 C32 52.7(4) . 4_565 4_565 . ?
N2 C32 C31 C32 -52.7(4) . . . 4_565 ?
N2 C32 C31 C31 -52.7(4) . . . 4_565 ?
N2 C32 C31 C31 52.7(4) . 4_565 4_565 . ?
N2 C32 C31 C34 -31.1(4) . 4_565 4_565 . ?
N2 C32 C31 C34 31.1(4) . . . 4_565 ?
N2 C33 C34 C30 2.0(6) 4_565 . . . ?
N2 C33 C34 C30 2.0(6) . . . . ?
N2 C33 C34 C31 34.0(5) . . . 4_565 ?
N2 C33 C34 C31 -34.0(5) . 4_565 4_565 . ?
N2 C33 C34 C34 62.2(5) . 4_565 4_565 . ?
N2 C33 C34 C34 -62.2(5) . . . 4_565 ?
N2 C33 C34 C33 62.2(6) . 4_565 4_565 . ?
N2 C33 C34 C33 -62.2(6) . . . 4_565 ?
N2 C33 C33 C32 35.6(3) . . 4_565 . ?
N2 C33 C33 C32 -35.6(3) . 4_565 . 4_565 ?
N2 C33 C33 C34 -128.5(3) . 4_565 . 4_565 ?
N2 C33 C33 C34 128.5(3) . . 4_565 . ?
N2 C33 C33 C34 -128.5(3) . 4_565 . . ?
N2 C33 C33 C34 128.5(3) . . 4_565 4_565 ?
O4 C25 C22 C23 150.2(2) . . . . ?
O4 C25 C22 C21 -30.1(2) . . . . ?
O2 C1 C2 C7 4.9(2) . . . . ?
O2 C1 C2 C3 -176.8(2) . . . . ?
N1 C29 C28 C36 0.0 . . . . ?
N1 C26 C27 C36 0.0 . . . . ?
O1 C1 C2 C7 -176.0(2) . . . . ?
O1 C1 C2 C3 2.4(2) . . . . ?
N3 N4 C11 C10 -0.80(17) . . . . ?
N3 N4 C11 C12 179.85(14) . . . . ?
N3 C5 C6 C7 -179.0(2) . . . . ?
N3 C5 C4 C3 177.8(2) . . . . ?
N3 C8 C10 C13 -175.62(16) . . . . ?
N3 C8 C10 C11 1.46(18) . . . . ?
N6 N5 C15 C14 0.53(17) . . . . ?
N6 N5 C15 C16 179.70(17) . . . . ?
N6 C19 C24 C23 -174.9(2) . . . . ?
N6 C19 C20 C21 177.9(2) . . . . ?
N6 C17 C14 C13 179.63(14) . . . . ?
N6 C17 C14 C15 -1.13(18) . . . . ?
N4 C11 C10 C13 176.91(17) . . . . ?
N4 C11 C10 C8 -0.42(18) . . . . ?
N5 C15 C14 C13 179.61(16) . . . . ?
N5 C15 C14 C17 0.4(2) . . . . ?
O3 C25 C22 C23 -29.0(3) . . . . ?
O3 C25 C22 C21 150.6(2) . . . . ?
C19 C24 C23 C22 -3.7(3) . . . . ?
C19 C20 C21 C22 -2.3(3) . . . . ?
C2 C7 C6 C5 1.8(2) . . . . ?
C2 C3 C4 C5 0.7(3) . . . . ?
C13 C10 C11 C12 -3.8(3) . . . . ?
C13 C10 C8 C9 10.4(3) . . . . ?
C13 C14 C15 C16 0.5(3) . . . . ?
C13 C14 C17 C18 -2.4(3) . . . . ?
C36 C30 C31 C32 -179.9(3) . . . . ?
C36 C30 C31 C32 179.9(3) . . 4_565 4_565 ?
C36 C30 C31 C32 144.1(3) . . 4_565 . ?
C36 C30 C31 C32 -144.1(3) . . . 4_565 ?
C36 C30 C31 C31 109.0(2) . . 4_565 . ?
C36 C30 C31 C31 -109.0(2) . . . 4_565 ?
C36 C30 C31 C34 132.5(5) . . . 4_565 ?
C36 C30 C31 C34 -132.5(5) . . 4_565 . ?
C36 C30 C34 C31 -129.5(5) . . 4_565 . ?
C36 C30 C34 C31 129.5(5) . . . 4_565 ?
C36 C30 C34 C34 105.5(2) . . 4_565 . ?
C36 C30 C34 C34 -105.5(2) . . . 4_565 ?
C36 C30 C34 C33 149.7(3) . . 4_565 . ?
C36 C30 C34 C33 -178.2(4) . . 4_565 4_565 ?
C36 C30 C34 C33 178.2(4) . . . . ?
C36 C30 C34 C33 -149.7(3) . . . 4_565 ?
C30 C31 C32 C32 -54.8(4) . 4_565 4_565 . ?
C30 C31 C32 C32 54.8(4) . . . 4_565 ?
C30 C31 C32 C31 -54.8(4) . 4_565 4_565 . ?
C30 C31 C32 C31 54.8(4) . . . 4_565 ?
C30 C31 C32 C33 28.7(4) . 4_565 4_565 . ?
C30 C31 C32 C33 -28.7(4) . . . 4_565 ?
C30 C31 C31 C32 123.9(2) . 4_565 . . ?
C30 C31 C31 C32 123.9(2) . 4_565 . 4_565 ?
C30 C31 C31 C32 -123.9(2) . . 4_565 . ?
C30 C31 C31 C32 -123.9(2) . . 4_565 4_565 ?
C30 C31 C31 C34 -35.4(3) . . 4_565 . ?
C30 C31 C31 C34 35.4(3) . 4_565 . 4_565 ?
C30 C34 C34 C31 35.4(3) . 4_565 . 4_565 ?
C30 C34 C34 C31 -35.4(3) . . 4_565 . ?
C30 C34 C34 C33 122.5(3) . 4_565 . . ?
C30 C34 C34 C33 -122.5(3) . . 4_565 4_565 ?
C30 C34 C34 C33 -122.5(3) . . 4_565 . ?
C30 C34 C34 C33 122.5(3) . 4_565 . 4_565 ?
C30 C34 C33 C32 32.3(4) . 4_565 4_565 . ?
C30 C34 C33 C32 -32.3(4) . . . 4_565 ?
C30 C34 C33 C34 64.2(6) . . . 4_565 ?
C30 C34 C33 C34 -64.2(6) . 4_565 4_565 . ?
C30 C34 C33 C33 64.2(4) . . . 4_565 ?
C30 C34 C33 C33 -64.2(4) . 4_565 4_565 . ?
C32 C32 C31 C31 -0.00(3) . 4_565 4_565 . ?
C32 C32 C31 C34 -83.8(2) . 4_565 4_565 . ?
C32 C31 C32 C31 0.0(4) . 4_565 4_565 . ?
C32 C31 C32 C33 83.5(2) . 4_565 4_565 . ?
C32 C31 C31 C32 0.0(5) . . 4_565 4_565 ?
C32 C31 C31 C32 0.0(5) . 4_565 . 4_565 ?
C32 C31 C31 C34 88.4(3) . . 4_565 . ?
C32 C31 C31 C34 -88.4(3) . 4_565 . 4_565 ?
C32 C33 C34 C31 0.3(3) . 4_565 4_565 . ?
C32 C33 C34 C34 96.5(2) . 4_565 4_565 . ?
C32 C33 C34 C33 96.5(8) . 4_565 4_565 . ?
C32 C33 C33 C32 0.0(3) . 4_565 . 4_565 ?
C32 C33 C33 C34 -92.8(3) . 4_565 . 4_565 ?
C32 C33 C33 C34 -92.8(3) . 4_565 . . ?
C31 C34 C34 C31 0.0(3) . 4_565 . 4_565 ?
C31 C34 C34 C33 87.1(3) . 4_565 . 4_565 ?
C31 C34 C34 C33 87.1(3) . 4_565 . . ?
C31 C34 C33 C34 -96.2(7) . 4_565 4_565 . ?
C31 C34 C33 C33 -96.24(19) . 4_565 4_565 . ?
C34 C34 C33 C33 -0.00(8) . 4_565 4_565 . ?
C34 C33 C34 C33 0.0(7) . 4_565 4_565 . ?
C34 C33 C33 C34 0.0(5) . 4_565 . 4_565 ?
C34 C33 C33 C34 0.0(5) . . 4_565 4_565 ?

loop_
_smtbx_masks_void_nr
_smtbx_masks_void_average_x
_smtbx_masks_void_average_y
_smtbx_masks_void_average_z
_smtbx_masks_void_volume
_smtbx_masks_void_count_electrons
_smtbx_masks_void_content
1 0.000 0.190 0.500 12.6 1.4 '2 DMF'
2 0.000 0.500 -0.126 483.1 114.5 '4 H2O'
3 0.000 0.810 0.500 12.6 1.4 '2 DMF'
4 0.500 0.000 -0.014 483.1 114.5 '4 H2O'
5 0.500 0.310 0.500 12.6 1.4 '2 DMF'
6 0.500 0.690 0.500 12.6 1.4 '2 DMF'
